data_1563037
loop_
_publ_author_name
'Yang, Jie'
'Shen, Lei'
'Yang, Gao-Wen'
'Li, Qiao-Yun'
'Shen, Wei'
'Jin, Jian-Ning'
'Zhao, Jing-Jing'
'Dai, Jian'

_publ_section_title
;
 A set of new transition metal-based coordination complexes dependent upon
 Hpztza ligand (Hpztza=2-(5-(pyrazin-2-yl)-2H-tetrazol-2-yl) acetic acid)
;
_journal_name_full 'Journal of Solid State Chemistry'
_journal_page_first 124
_journal_page_last 133
_journal_paper_doi 10.1016/j.jssc.2011.11.017
_journal_volume 186
_journal_year 2012
_chemical_formula_moiety 'C14 H22 Cd N12 O10, C7 H6 N6 O2, 3(H2 O)'
_chemical_formula_sum 'C21 H32 Cd N18 O15'
_chemical_formula_weight 889.05
_space_group_IT_number 14
_space_group_name_Hall '-P 2ybc'
_space_group_name_H-M_alt 'P 1 21/c 1'
_symmetry_cell_setting monoclinic
_symmetry_space_group_name_Hall '-P 2ybc'
_symmetry_space_group_name_H-M 'P 1 21/c 1'
_atom_sites_solution_hydrogens geom
_atom_sites_solution_primary direct
_atom_sites_solution_secondary difmap
_audit_creation_method SHELXL-97
_cell_angle_alpha 90.00
_cell_angle_beta 105.89(3)
_cell_angle_gamma 90.00
_cell_formula_units_Z 4
_cell_length_a 10.562(2)
_cell_length_b 23.497(5)
_cell_length_c 14.431(3)
_cell_measurement_temperature 291(2)
_cell_volume 3444.6(13)
_computing_molecular_graphics 'SHELXL-97 (Sheldrick, 1997)'
_computing_publication_material 'SHELXL-97 (Sheldrick, 1997)'
_computing_structure_refinement 'SHELXL-97 (Sheldrick, 1997)'
_computing_structure_solution 'SHELXS-97 (Sheldrick, 1990)'
_diffrn_ambient_temperature 291(2)
_diffrn_measured_fraction_theta_full 0.998
_diffrn_measured_fraction_theta_max 0.998
_diffrn_measurement_device_type 'Rigaku mercury'
_diffrn_measurement_method \w
_diffrn_radiation_monochromator graphite
_diffrn_radiation_source 'fine-focus sealed tube'
_diffrn_radiation_type MoK\a
_diffrn_radiation_wavelength 0.71073
_diffrn_reflns_av_R_equivalents 0.0737
_diffrn_reflns_av_sigmaI/netI 0.0537
_diffrn_reflns_limit_h_max 12
_diffrn_reflns_limit_h_min -12
_diffrn_reflns_limit_k_max 27
_diffrn_reflns_limit_k_min -27
_diffrn_reflns_limit_l_max 16
_diffrn_reflns_limit_l_min -16
_diffrn_reflns_number 27034
_diffrn_reflns_theta_full 24.25
_diffrn_reflns_theta_max 24.25
_diffrn_reflns_theta_min 3.06
_diffrn_standards_decay_% 0
_diffrn_standards_interval_count 0
_diffrn_standards_interval_time 0
_diffrn_standards_number 0
_exptl_absorpt_coefficient_mu 0.730
_exptl_absorpt_correction_T_max 0.8560
_exptl_absorpt_correction_T_min 0.8387
_exptl_absorpt_correction_type multi-scan
_exptl_crystal_density_diffrn 1.714
_exptl_crystal_density_method 'not measured'
_exptl_crystal_F_000 1808
_exptl_crystal_size_max 0.25
_exptl_crystal_size_mid 0.24
_exptl_crystal_size_min 0.22
_refine_diff_density_max 1.167
_refine_diff_density_min -0.716
_refine_diff_density_rms 0.165
_refine_ls_extinction_method none
_refine_ls_goodness_of_fit_ref 1.043
_refine_ls_hydrogen_treatment constr
_refine_ls_matrix_type full
_refine_ls_number_parameters 496
_refine_ls_number_reflns 5552
_refine_ls_number_restraints 0
_refine_ls_restrained_S_all 1.043
_refine_ls_R_factor_all 0.0912
_refine_ls_R_factor_gt 0.0718
_refine_ls_shift/su_max 0.001
_refine_ls_shift/su_mean 0.000
_refine_ls_structure_factor_coef Fsqd
_refine_ls_weighting_details 'calc w=1/[\s^2^(Fo^2^)+(0.1208P)^2^+26.5758P] where P=(Fo^2^+2Fc^2^)/3'
_refine_ls_weighting_scheme calc
_refine_ls_wR_factor_gt 0.1969
_refine_ls_wR_factor_ref 0.2098
_reflns_number_gt 4487
_reflns_number_total 5552
_reflns_threshold_expression >2sigma(I)
_cod_data_source_file JSSC-2012-186-124.CIF
_cod_data_source_block m
_cod_original_cell_volume 3444.4(12)
_cod_original_sg_symbol_H-M 'P 21/c'
_cod_database_code 1563037

loop_
_symmetry_equiv_pos_as_xyz
'x, y, z'
'-x, y+1/2, -z+1/2'
'-x, -y, -z'
'x, -y-1/2, z-1/2'

loop_
_atom_site_label
_atom_site_type_symbol
_atom_site_fract_x
_atom_site_fract_y
_atom_site_fract_z
_atom_site_U_iso_or_equiv
_atom_site_adp_type
_atom_site_occupancy
_atom_site_symmetry_multiplicity
_atom_site_calc_flag
_atom_site_refinement_flags
_atom_site_disorder_assembly
_atom_site_disorder_group
Cd1 Cd 0.16105(5) 0.94779(2) 0.86311(4) 0.0157(2) Uani 1 1 d . . .
O9 O 0.2051(9) 1.0513(3) 0.8275(6) 0.061(2) Uani 1 1 d . . .
H9A H 0.2858 1.0636 0.8720 0.092 Uiso 1 1 d R . .
H9B H 0.2126 1.0542 0.7629 0.092 Uiso 1 1 d R . .
O7 O 0.2504(8) 0.9434(3) 0.7252(6) 0.060(2) Uani 1 1 d . . .
H7A H 0.3284 0.9303 0.7428 0.090 Uiso 1 1 d R . .
H7B H 0.2026 0.9215 0.6828 0.090 Uiso 1 1 d R . .
O3 O -0.0264(8) 0.9855(4) 0.7181(5) 0.058(2) Uani 1 1 d . . .
O11 O 0.0232(8) 0.8723(3) 0.7694(5) 0.061(2) Uani 1 1 d . . .
H11A H 0.0506 0.8401 0.7937 0.092 Uiso 1 1 d R . .
H11D H 0.0278 0.8736 0.7116 0.092 Uiso 1 1 d R . .
N10 N -0.2964(10) 0.9915(4) 0.6391(7) 0.057(2) Uani 1 1 d . . .
O4 O -0.0507(7) 0.9934(4) 0.8636(5) 0.056(2) Uani 1 1 d . . .
N17 N 0.0435(10) 0.8240(4) 1.1863(7) 0.058(3) Uani 1 1 d . . .
C19 C 0.1288(12) 0.8003(5) 1.3308(8) 0.049(3) Uani 1 1 d . . .
O6 O 0.2288(8) 0.8729(4) 1.1142(6) 0.070(2) Uani 1 1 d . . .
O12 O 0.2866(9) 0.8579(4) 0.8891(7) 0.072(2) Uani 1 1 d . . .
H12B H 0.2339 0.8301 0.8855 0.108 Uiso 1 1 d R . .
H12C H 0.3273 0.8543 0.8461 0.108 Uiso 1 1 d R . .
N15 N 0.0933(11) 0.7520(5) 1.2786(7) 0.067(3) Uani 1 1 d . . .
N7 N -0.4575(12) 0.7810(4) 0.4745(8) 0.070(3) Uani 1 1 d . . .
N18 N 0.0968(10) 0.8463(4) 1.2750(7) 0.061(3) Uani 1 1 d . . .
C4 C -0.4312(11) 0.8829(5) 0.4780(8) 0.051(3) Uani 1 1 d . . .
N8 N -0.4846(11) 0.8873(4) 0.3825(7) 0.067(3) Uani 1 1 d . . .
N11 N -0.3094(11) 1.0206(4) 0.5584(7) 0.064(3) Uani 1 1 d . . .
N13 N 0.2352(12) 0.7528(5) 1.4770(8) 0.070(3) Uani 1 1 d . . .
C12 C -0.0970(11) 0.9966(5) 0.7720(8) 0.047(3) Uani 1 1 d . . .
C5 C -0.3807(12) 0.9340(5) 0.5297(8) 0.051(3) Uani 1 1 d . . .
C1 C -0.5237(13) 0.8400(5) 0.3330(9) 0.066(3) Uani 1 1 d . . .
H1 H -0.5605 0.8419 0.2667 0.080 Uiso 1 1 calc R . .
O10 O 0.1973(8) 1.0024(4) 1.0095(5) 0.064(2) Uani 1 1 d . . .
H10A H 0.2594 0.9874 1.0529 0.097 Uiso 1 1 d R . .
H10B H 0.2180 1.0363 0.9991 0.097 Uiso 1 1 d R . .
O5 O 0.0774(9) 0.8940(4) 0.9734(6) 0.065(2) Uani 1 1 d . . .
C18 C 0.1896(11) 0.8024(5) 1.4326(8) 0.051(3) Uani 1 1 d . . .
N16 N 0.0379(11) 0.7678(4) 1.1867(7) 0.061(3) Uani 1 1 d . . .
N14 N 0.2597(11) 0.8553(5) 1.5799(8) 0.068(3) Uani 1 1 d . . .
N9 N -0.3355(10) 0.9373(4) 0.6275(7) 0.059(3) Uani 1 1 d . . .
N12 N -0.3636(11) 0.9845(5) 0.4869(7) 0.070(3) Uani 1 1 d . . .
C11 C -0.2383(11) 1.0150(5) 0.7342(8) 0.058(3) Uani 1 1 d . . .
H11B H -0.2878 1.0024 0.7779 0.070 Uiso 1 1 calc R . .
H11C H -0.2426 1.0563 0.7311 0.070 Uiso 1 1 calc R . .
C20 C 0.0011(11) 0.8567(5) 1.0983(8) 0.053(3) Uani 1 1 d . . .
H20A H -0.0462 0.8901 1.1103 0.063 Uiso 1 1 calc R . .
H20B H -0.0596 0.8339 1.0500 0.063 Uiso 1 1 calc R . .
C17 C 0.2048(14) 0.8524(6) 1.4835(9) 0.064(3) Uani 1 1 d . . .
H17 H 0.1759 0.8860 1.4502 0.077 Uiso 1 1 calc R . .
C21 C 0.1132(12) 0.8756(5) 1.0590(7) 0.050(3) Uani 1 1 d . . .
C2 C -0.5101(14) 0.7875(6) 0.3790(10) 0.069(4) Uani 1 1 d . . .
H2 H -0.5388 0.7552 0.3420 0.083 Uiso 1 1 calc R . .
C15 C 0.2911(17) 0.7557(7) 1.5718(10) 0.088(5) Uani 1 1 d . . .
H15 H 0.3228 0.7224 1.6050 0.106 Uiso 1 1 calc R . .
C3 C -0.4182(13) 0.8296(6) 0.5246(9) 0.065(3) Uani 1 1 d . . .
H3 H -0.3820 0.8278 0.5910 0.078 Uiso 1 1 calc R . .
C16 C 0.3037(15) 0.8066(7) 1.6224(10) 0.077(4) Uani 1 1 d . . .
H16 H 0.3443 0.8064 1.6883 0.093 Uiso 1 1 calc R . .
N3 N 0.8158(10) 0.7703(4) 0.9041(7) 0.059(3) Uani 1 1 d . . .
N1 N 0.8476(10) 0.6180(4) 0.8627(7) 0.057(2) Uani 1 1 d . . .
N2 N 0.9352(10) 0.6212(4) 1.0644(6) 0.059(3) Uani 1 1 d . . .
N6 N 0.7579(12) 0.7237(5) 0.7637(8) 0.074(3) Uani 1 1 d . . .
C13 C 0.6148(11) 0.8790(5) 0.8641(9) 0.051(3) Uani 1 1 d . . .
N4 N 0.7645(10) 0.8049(4) 0.8291(7) 0.060(3) Uani 1 1 d . . .
C9 C 0.8530(11) 0.6681(5) 0.9129(8) 0.049(3) Uani 1 1 d . . .
C10 C 0.8088(11) 0.7196(5) 0.8598(8) 0.050(3) Uani 1 1 d . . .
O2 O 0.6075(9) 0.9289(4) 0.8948(8) 0.078(3) Uani 1 1 d . . .
C6 C 0.9291(13) 0.5730(5) 1.0150(9) 0.058(3) Uani 1 1 d . . .
H6 H 0.9553 0.5392 1.0482 0.070 Uiso 1 1 calc R . .
C8 C 0.8963(13) 0.6700(5) 1.0134(8) 0.058(3) Uani 1 1 d . . .
H8 H 0.8986 0.7044 1.0455 0.070 Uiso 1 1 calc R . .
O1 O 0.5245(9) 0.8425(4) 0.8496(7) 0.078(3) Uani 1 1 d . . .
H1C H 0.5013 0.8343 0.7922 0.117 Uiso 1 1 calc R . .
N5 N 0.7282(12) 0.7791(5) 0.7447(7) 0.071(3) Uani 1 1 d . . .
C7 C 0.8848(13) 0.5719(5) 0.9155(9) 0.060(3) Uani 1 1 d . . .
H7 H 0.8811 0.5370 0.8843 0.072 Uiso 1 1 calc R . .
C14 C 0.7433(12) 0.8657(5) 0.8405(9) 0.055(3) Uani 1 1 d . . .
H14A H 0.7440 0.8851 0.7813 0.066 Uiso 1 1 calc R . .
H14B H 0.8158 0.8805 0.8915 0.066 Uiso 1 1 calc R . .
O8 O 0.3906(7) 0.9690(3) 0.9296(6) 0.058(2) Uani 1 1 d . . .
H8A H 0.4219 0.9479 0.9783 0.087 Uiso 1 1 d R . .
H8B H 0.4315 0.9629 0.8874 0.087 Uiso 1 1 d R . .
O13 O 0.4638(10) 0.5834(4) 0.6107(7) 0.084(3) Uani 1 1 d . . .
H13D H 0.5178 0.6083 0.6020 0.101 Uiso 1 1 d R . .
H13C H 0.4039 0.5994 0.6304 0.126 Uiso 1 1 d R . .
O14 O 0.4459(11) 0.0128(5) 0.7348(7) 0.100(4) Uani 1 1 d . . .
H14D H 0.4751 0.0465 0.7345 0.119 Uiso 1 1 d R . .
H14C H 0.4611 -0.0060 0.6886 0.149 Uiso 1 1 d R . .
O15 O 0.6418(12) 0.6661(5) 0.5843(8) 0.113(4) Uani 1 1 d . . .
H15A H 0.6267 0.6901 0.5385 0.170 Uiso 1 1 d R . .
H15B H 0.6944 0.6407 0.5750 0.170 Uiso 1 1 d R . .

loop_
_atom_site_aniso_label
_atom_site_aniso_U_11
_atom_site_aniso_U_22
_atom_site_aniso_U_33
_atom_site_aniso_U_23
_atom_site_aniso_U_13
_atom_site_aniso_U_12
Cd1 0.0176(3) 0.0174(3) 0.0112(3) -0.0020(2) 0.0026(2) -0.0032(2)
O9 0.071(6) 0.051(5) 0.056(5) 0.000(4) 0.009(4) -0.004(4)
O7 0.066(5) 0.067(5) 0.049(5) -0.006(4) 0.018(4) -0.004(4)
O3 0.060(5) 0.069(6) 0.047(5) -0.005(4) 0.017(4) 0.005(4)
O11 0.071(5) 0.062(5) 0.046(5) 0.000(4) 0.007(4) -0.011(4)
N10 0.060(6) 0.057(6) 0.045(5) 0.002(5) 0.001(5) 0.000(5)
O4 0.046(4) 0.077(6) 0.039(4) 0.000(4) 0.004(3) 0.007(4)
N17 0.069(7) 0.051(6) 0.052(6) 0.000(5) 0.015(5) -0.003(5)
C19 0.066(7) 0.041(6) 0.039(6) 0.008(5) 0.013(5) -0.004(5)
O6 0.056(5) 0.089(7) 0.059(5) 0.014(5) 0.004(4) -0.005(5)
O12 0.073(6) 0.057(5) 0.086(6) 0.009(5) 0.023(5) -0.005(4)
N15 0.090(8) 0.057(6) 0.047(6) -0.001(5) 0.010(6) 0.002(6)
N7 0.085(8) 0.051(6) 0.066(7) -0.004(5) 0.007(6) -0.003(6)
N18 0.073(7) 0.060(6) 0.049(6) -0.009(5) 0.014(5) -0.005(5)
C4 0.050(6) 0.052(7) 0.043(6) 0.003(5) 0.002(5) 0.005(5)
N8 0.087(8) 0.054(6) 0.053(6) -0.007(5) 0.005(6) 0.000(6)
N11 0.076(7) 0.056(6) 0.051(6) 0.005(5) 0.003(5) -0.007(5)
N13 0.087(8) 0.060(7) 0.057(6) -0.003(5) 0.010(6) -0.002(6)
C12 0.053(6) 0.048(6) 0.044(6) -0.014(5) 0.023(5) -0.006(5)
C5 0.064(7) 0.048(7) 0.040(6) 0.005(5) 0.012(5) 0.011(5)
C1 0.080(9) 0.057(8) 0.054(7) -0.001(6) 0.004(7) -0.006(7)
O10 0.064(5) 0.080(6) 0.047(5) -0.015(4) 0.012(4) -0.016(5)
O5 0.083(6) 0.068(6) 0.048(5) 0.011(4) 0.025(4) -0.010(5)
C18 0.057(7) 0.044(6) 0.058(7) 0.003(5) 0.023(6) -0.004(5)
N16 0.078(7) 0.054(6) 0.046(6) 0.002(5) 0.009(5) 0.000(5)
N14 0.080(8) 0.063(7) 0.061(7) -0.013(6) 0.016(6) -0.010(6)
N9 0.069(7) 0.044(6) 0.059(6) 0.000(5) 0.011(5) -0.005(5)
N12 0.086(8) 0.063(7) 0.048(6) 0.002(5) -0.003(6) -0.008(6)
C11 0.053(7) 0.059(7) 0.050(7) -0.002(6) -0.006(6) 0.003(6)
C20 0.048(6) 0.064(8) 0.045(6) 0.008(6) 0.012(5) -0.002(6)
C17 0.085(9) 0.062(8) 0.051(7) -0.007(6) 0.028(7) 0.000(7)
C21 0.067(8) 0.044(6) 0.032(6) 0.009(5) 0.004(5) -0.006(5)
C2 0.080(9) 0.058(8) 0.063(8) -0.008(6) 0.009(7) -0.002(7)
C15 0.118(13) 0.081(10) 0.050(8) -0.010(7) -0.005(8) 0.002(9)
C3 0.075(9) 0.068(9) 0.050(7) 0.009(6) 0.014(6) -0.007(7)
C16 0.092(11) 0.076(10) 0.059(8) -0.006(8) 0.013(8) -0.011(8)
N3 0.072(7) 0.052(6) 0.049(6) 0.008(5) 0.012(5) 0.007(5)
N1 0.069(7) 0.049(6) 0.052(6) 0.004(5) 0.017(5) 0.005(5)
N2 0.073(7) 0.063(7) 0.039(5) 0.006(5) 0.014(5) -0.002(5)
N6 0.100(9) 0.063(7) 0.055(7) 0.009(5) 0.012(6) 0.018(6)
C13 0.046(6) 0.035(6) 0.067(8) 0.001(5) 0.005(6) -0.002(5)
N4 0.066(7) 0.056(6) 0.055(6) 0.002(5) 0.012(5) 0.004(5)
C9 0.048(6) 0.047(7) 0.048(6) 0.003(5) 0.007(5) 0.001(5)
C10 0.057(7) 0.047(7) 0.043(6) -0.001(5) 0.008(5) 0.003(5)
O2 0.067(6) 0.053(5) 0.117(8) -0.020(5) 0.029(6) -0.006(4)
C6 0.081(9) 0.039(6) 0.056(7) 0.003(5) 0.021(6) 0.013(6)
C8 0.077(8) 0.052(7) 0.044(6) 0.004(5) 0.015(6) 0.000(6)
O1 0.074(6) 0.063(6) 0.100(7) -0.011(5) 0.028(5) -0.013(5)
N5 0.102(9) 0.058(7) 0.047(6) 0.001(5) 0.008(6) 0.008(6)
C7 0.087(9) 0.038(6) 0.055(7) 0.000(6) 0.017(7) 0.005(6)
C14 0.060(7) 0.042(6) 0.062(7) 0.001(5) 0.016(6) 0.001(5)
O8 0.049(5) 0.058(5) 0.060(5) -0.005(4) 0.006(4) -0.006(4)
O13 0.078(7) 0.085(7) 0.085(7) -0.011(6) 0.016(5) 0.018(6)
O14 0.105(8) 0.118(9) 0.072(7) 0.014(6) 0.018(6) -0.040(7)
O15 0.130(10) 0.100(9) 0.098(8) -0.029(7) 0.011(7) -0.017(8)

loop_
_atom_type_symbol
_atom_type_description
_atom_type_scat_dispersion_real
_atom_type_scat_dispersion_imag
_atom_type_scat_source
C C 0.0033 0.0016 'International Tables Vol C Tables 4.2.6.8 and 6.1.1.4'
H H 0.0000 0.0000 'International Tables Vol C Tables 4.2.6.8 and 6.1.1.4'
N N 0.0061 0.0033 'International Tables Vol C Tables 4.2.6.8 and 6.1.1.4'
O O 0.0106 0.0060 'International Tables Vol C Tables 4.2.6.8 and 6.1.1.4'
Cd Cd -0.8075 1.2024 'International Tables Vol C Tables 4.2.6.8 and 6.1.1.4'

loop_
_geom_angle_atom_site_label_1
_geom_angle_atom_site_label_2
_geom_angle_atom_site_label_3
_geom_angle
_geom_angle_site_symmetry_1
_geom_angle_site_symmetry_3
O5 Cd1 O8 111.2(3) . .
O5 Cd1 O10 72.3(3) . .
O8 Cd1 O10 68.8(3) . .
O5 Cd1 O7 145.4(3) . .
O8 Cd1 O7 76.1(3) . .
O10 Cd1 O7 137.5(3) . .
O5 Cd1 O11 73.3(3) . .
O8 Cd1 O11 138.8(3) . .
O10 Cd1 O11 142.7(3) . .
O7 Cd1 O11 79.8(3) . .
O5 Cd1 O12 74.1(3) . .
O8 Cd1 O12 71.1(3) . .
O10 Cd1 O12 111.9(3) . .
O7 Cd1 O12 77.0(3) . .
O11 Cd1 O12 71.2(3) . .
O5 Cd1 O4 74.2(3) . .
O8 Cd1 O4 136.1(3) . .
O10 Cd1 O4 72.2(3) . .
O7 Cd1 O4 125.0(3) . .
O11 Cd1 O4 85.1(3) . .
O12 Cd1 O4 144.7(3) . .
O5 Cd1 O9 139.5(3) . .
O8 Cd1 O9 70.3(3) . .
O10 Cd1 O9 71.1(3) . .
O7 Cd1 O9 75.1(3) . .
O11 Cd1 O9 133.7(3) . .
O12 Cd1 O9 136.5(3) . .
O4 Cd1 O9 78.7(3) . .
O5 Cd1 O3 112.2(3) . .
O8 Cd1 O3 135.3(3) . .
O10 Cd1 O3 115.2(3) . .
O7 Cd1 O3 74.7(3) . .
O11 Cd1 O3 66.3(3) . .
O12 Cd1 O3 132.1(3) . .
O4 Cd1 O3 50.9(2) . .
O9 Cd1 O3 69.9(3) . .
Cd1 O9 H9A 109.3 . .
Cd1 O9 H9B 109.4 . .
H9A O9 H9B 109.5 . .
Cd1 O7 H7A 109.4 . .
Cd1 O7 H7B 109.2 . .
H7A O7 H7B 109.5 . .
C12 O3 Cd1 91.3(7) . .
Cd1 O11 H11A 109.4 . .
Cd1 O11 H11D 109.2 . .
H11A O11 H11D 109.5 . .
N11 N10 N9 115.3(9) . .
N11 N10 C11 123.3(10) . .
N9 N10 C11 121.3(10) . .
C12 O4 Cd1 96.5(6) . .
N16 N17 N18 113.0(9) . .
N16 N17 C20 122.0(10) . .
N18 N17 C20 125.0(10) . .
N18 C19 N15 110.8(10) . .
N18 C19 C18 123.9(10) . .
N15 C19 C18 125.2(10) . .
Cd1 O12 H12B 109.4 . .
Cd1 O12 H12C 109.4 . .
H12B O12 H12C 109.5 . .
N16 N15 C19 107.2(10) . .
C2 N7 C3 115.5(11) . .
C19 N18 N17 103.2(9) . .
N8 C4 C3 121.0(11) . .
N8 C4 C5 117.5(10) . .
C3 C4 C5 121.4(10) . .
C1 N8 C4 118.1(11) . .
N10 N11 N12 105.7(9) . .
C15 N13 C18 116.3(12) . .
O3 C12 O4 120.6(10) . .
O3 C12 C11 122.6(10) . .
O4 C12 C11 116.9(9) . .
N9 C5 N12 111.5(10) . .
N9 C5 C4 124.1(10) . .
N12 C5 C4 124.3(10) . .
N8 C1 C2 120.7(12) . .
N8 C1 H1 119.7 . .
C2 C1 H1 119.7 . .
Cd1 O10 H10A 109.4 . .
Cd1 O10 H10B 109.3 . .
H10A O10 H10B 109.5 . .
C21 O5 Cd1 140.1(8) . .
N13 C18 C17 120.6(11) . .
N13 C18 C19 117.2(10) . .
C17 C18 C19 122.2(11) . .
N17 N16 N15 105.7(9) . .
C16 N14 C17 115.5(11) . .
N10 N9 C5 101.1(9) . .
N11 N12 C5 106.3(9) . .
N10 C11 C12 110.7(10) . .
N10 C11 H11B 109.5 . .
C12 C11 H11B 109.5 . .
N10 C11 H11C 109.5 . .
C12 C11 H11C 109.5 . .
H11B C11 H11C 108.1 . .
N17 C20 C21 113.5(9) . .
N17 C20 H20A 108.9 . .
C21 C20 H20A 108.9 . .
N17 C20 H20B 108.9 . .
C21 C20 H20B 108.9 . .
H20A C20 H20B 107.7 . .
N14 C17 C18 123.2(12) . .
N14 C17 H17 118.4 . .
C18 C17 H17 118.4 . .
O6 C21 O5 127.7(11) . .
O6 C21 C20 118.0(9) . .
O5 C21 C20 114.3(10) . .
N7 C2 C1 123.4(12) . .
N7 C2 H2 118.3 . .
C1 C2 H2 118.3 . .
N13 C15 C16 122.2(15) . .
N13 C15 H15 118.9 . .
C16 C15 H15 118.9 . .
N7 C3 C4 121.2(11) . .
N7 C3 H3 119.4 . .
C4 C3 H3 119.4 . .
N14 C16 C15 122.1(13) . .
N14 C16 H16 119.0 . .
C15 C16 H16 119.0 . .
C10 N3 N4 101.3(9) . .
C7 N1 C9 115.8(10) . .
C6 N2 C8 117.6(10) . .
C10 N6 N5 106.5(10) . .
O1 C13 O2 125.2(12) . .
O1 C13 C14 120.3(10) . .
O2 C13 C14 114.4(10) . .
N5 N4 N3 114.5(10) . .
N5 N4 C14 122.6(10) . .
N3 N4 C14 122.9(10) . .
N1 C9 C8 122.0(10) . .
N1 C9 C10 118.6(10) . .
C8 C9 C10 119.4(10) . .
N3 C10 N6 112.4(10) . .
N3 C10 C9 121.6(10) . .
N6 C10 C9 126.0(11) . .
N2 C6 C7 121.8(11) . .
N2 C6 H6 119.1 . .
C7 C6 H6 119.1 . .
N2 C8 C9 119.9(11) . .
N2 C8 H8 120.1 . .
C9 C8 H8 120.1 . .
C13 O1 H1C 109.5 . .
N4 N5 N6 105.3(10) . .
N1 C7 C6 123.1(11) . .
N1 C7 H7 118.5 . .
C6 C7 H7 118.5 . .
N4 C14 C13 113.6(9) . .
N4 C14 H14A 108.8 . .
C13 C14 H14A 108.8 . .
N4 C14 H14B 108.8 . .
C13 C14 H14B 108.8 . .
H14A C14 H14B 107.7 . .
Cd1 O8 H8A 109.3 . .
Cd1 O8 H8B 109.5 . .
H8A O8 H8B 109.5 . .
H13D O13 H13C 109.5 . .
H14D O14 H14C 109.5 . .
H15A O15 H15B 109.5 . .

loop_
_geom_bond_atom_site_label_1
_geom_bond_atom_site_label_2
_geom_bond_distance
_geom_bond_site_symmetry_2
Cd1 O5 2.384(8) .
Cd1 O8 2.402(8) .
Cd1 O10 2.411(7) .
Cd1 O7 2.427(8) .
Cd1 O11 2.454(8) .
Cd1 O12 2.468(9) .
Cd1 O4 2.481(8) .
Cd1 O9 2.555(8) .
Cd1 O3 2.610(8) .
O9 H9A 0.9600 .
O9 H9B 0.9600 .
O7 H7A 0.8500 .
O7 H7B 0.8501 .
O3 C12 1.244(12) .
O11 H11A 0.8500 .
O11 H11D 0.8500 .
N10 N11 1.324(13) .
N10 N9 1.334(13) .
N10 C11 1.451(14) .
O4 C12 1.279(13) .
N17 N16 1.323(13) .
N17 N18 1.354(13) .
N17 C20 1.446(14) .
C19 N18 1.336(14) .
C19 N15 1.357(15) .
C19 C18 1.433(16) .
O6 C21 1.264(13) .
O12 H12B 0.8499 .
O12 H12C 0.8500 .
N15 N16 1.347(13) .
N7 C2 1.346(16) .
N7 C3 1.355(16) .
C4 N8 1.342(14) .
C4 C3 1.411(16) .
C4 C5 1.437(16) .
N8 C1 1.325(15) .
N11 N12 1.338(14) .
N13 C15 1.334(16) .
N13 C18 1.354(15) .
C12 C11 1.505(16) .
C5 N9 1.362(14) .
C5 N12 1.371(15) .
C1 C2 1.389(17) .
C1 H1 0.9300 .
O10 H10A 0.8499 .
O10 H10B 0.8502 .
O5 C21 1.264(12) .
C18 C17 1.371(16) .
N14 C16 1.321(18) .
N14 C17 1.354(16) .
C11 H11B 0.9700 .
C11 H11C 0.9700 .
C20 C21 1.514(15) .
C20 H20A 0.9700 .
C20 H20B 0.9700 .
C17 H17 0.9300 .
C2 H2 0.9300 .
C15 C16 1.39(2) .
C15 H15 0.9300 .
C3 H3 0.9300 .
C16 H16 0.9300 .
N3 C10 1.343(15) .
N3 N4 1.344(13) .
N1 C7 1.321(14) .
N1 C9 1.375(14) .
N2 C6 1.330(15) .
N2 C8 1.363(15) .
N6 C10 1.347(14) .
N6 N5 1.348(14) .
C13 O1 1.257(13) .
C13 O2 1.263(13) .
C13 C14 1.520(16) .
N4 N5 1.321(13) .
N4 C14 1.461(14) .
C9 C8 1.397(15) .
C9 C10 1.442(15) .
C6 C7 1.383(16) .
C6 H6 0.9300 .
C8 H8 0.9300 .
O1 H1C 0.8200 .
C7 H7 0.9300 .
C14 H14A 0.9700 .
C14 H14B 0.9700 .
O8 H8A 0.8499 .
O8 H8B 0.8499 .
O13 H13D 0.8499 .
O13 H13C 0.8501 .
O14 H14D 0.8501 .
O14 H14C 0.8499 .
O15 H15A 0.8501 .
O15 H15B 0.8498 .
